data_2219885
loop_
_publ_author_name
'Benzeid, Hanane'
'Vendier, Laure'
'Ramli, Youssef'
'Garrigues, Bernard'
'Essassi, El Mokhtar'

_publ_section_title
;
 1-Ethyl-3-methylquinoxalin-2(1<i>H</i>)-one
;
_journal_coeditor_code HK2546
_journal_issue 11
_journal_name_full 'Acta Crystallographica Section E'
_journal_page_first o2234
_journal_paper_doi 10.1107/S1600536808033989
_journal_volume 64
_journal_year 2008
_chemical_formula_iupac 'C11 H12 N2 O'
_chemical_formula_moiety 'C11 H12 N2 O'
_chemical_formula_sum 'C11 H12 N2 O'
_chemical_formula_weight 188.23
_chemical_name_systematic
;
1-Ethyl-3-methylquinoxalin-2(1<i>H</i>)-one
;
_space_group_IT_number 2
_symmetry_cell_setting triclinic
_symmetry_space_group_name_Hall '-P 1'
_symmetry_space_group_name_H-M 'P -1'
_atom_sites_solution_hydrogens geom
_atom_sites_solution_primary direct
_atom_sites_solution_secondary difmap
_cell_angle_alpha 84.976(7)
_cell_angle_beta 78.717(7)
_cell_angle_gamma 88.137(7)
_cell_formula_units_Z 4
_cell_length_a 7.4101(6)
_cell_length_b 9.1405(8)
_cell_length_c 14.2960(12)
_cell_measurement_reflns_used 4794
_cell_measurement_temperature 180
_cell_measurement_theta_max 31.9441
_cell_measurement_theta_min 2.7644
_cell_volume 945.82(14)
_computing_cell_refinement 'CrysAlis RED (Oxford Diffraction, 2007)'
_computing_data_collection 'CrysAlis CCD (Oxford Diffraction, 2007)'
_computing_data_reduction 'CrysAlis RED (Oxford Diffraction, 2007)'
_computing_molecular_graphics 'ORTEP-3 for Windows (Farrugia, 1997) and PLATON (Spek, 2003)'
_computing_publication_material 'WinGX (Farrugia, 1999) and PLATON (Spek, 2003)'
_computing_structure_refinement 'SHELXL97 (Sheldrick, 2008)'
_computing_structure_solution 'SIR92 (Altomare <i>et al.</i>,  1994)'
_diffrn_ambient_temperature 180
_diffrn_measured_fraction_theta_full 0.997
_diffrn_measured_fraction_theta_max 0.997
_diffrn_measurement_device_type 'Oxford Diffraction Xcalibur'
_diffrn_measurement_method '\f and \w'
_diffrn_radiation_monochromator graphite
_diffrn_radiation_source 'fine-focus sealed tube'
_diffrn_radiation_type MoK\a
_diffrn_radiation_wavelength 0.71073
_diffrn_reflns_av_R_equivalents 0.0205
_diffrn_reflns_limit_h_max 8
_diffrn_reflns_limit_h_min -9
_diffrn_reflns_limit_k_max 11
_diffrn_reflns_limit_k_min -11
_diffrn_reflns_limit_l_max 17
_diffrn_reflns_limit_l_min -14
_diffrn_reflns_number 7441
_diffrn_reflns_theta_full 26.37
_diffrn_reflns_theta_max 26.37
_diffrn_reflns_theta_min 2.8
_diffrn_standards_decay_% 0
_diffrn_standards_interval_count 0
_diffrn_standards_interval_time 0
_diffrn_standards_number 0
_exptl_absorpt_coefficient_mu 0.087
_exptl_absorpt_correction_T_max 0.991
_exptl_absorpt_correction_T_min 0.988
_exptl_absorpt_correction_type multi-scan
_exptl_absorpt_process_details '(CrysAlis RED; Oxford Diffraction, 2007)'
_exptl_crystal_colour colorless
_exptl_crystal_density_diffrn 1.322
_exptl_crystal_density_method 'not measured'
_exptl_crystal_description block
_exptl_crystal_F_000 400
_exptl_crystal_size_max 0.18
_exptl_crystal_size_mid 0.13
_exptl_crystal_size_min 0.07
_refine_diff_density_max 0.165
_refine_diff_density_min -0.251
_refine_ls_extinction_method none
_refine_ls_goodness_of_fit_ref 1.06
_refine_ls_hydrogen_treatment constr
_refine_ls_matrix_type full
_refine_ls_number_parameters 257
_refine_ls_number_reflns 3865
_refine_ls_number_restraints 0
_refine_ls_restrained_S_all 1.06
_refine_ls_R_factor_all 0.0552
_refine_ls_R_factor_gt 0.0388
_refine_ls_shift/su_max 0
_refine_ls_shift/su_mean 0
_refine_ls_structure_factor_coef Fsqd
_refine_ls_weighting_details 'calc w=1/[\s^2^(Fo^2^)+(0.0636P)^2^+0.0861P] where P=(Fo^2^+2Fc^2^)/3'
_refine_ls_weighting_scheme calc
_refine_ls_wR_factor_gt 0.0998
_refine_ls_wR_factor_ref 0.1113
_reflns_number_gt 2874
_reflns_number_total 3865
_reflns_threshold_expression I>2\s(I)
_cod_data_source_file hk2546.cif
_cod_data_source_block I
_cod_database_code 2219885
_cod_database_fobs_code 2219885

loop_
_symmetry_equiv_pos_as_xyz
'x, y, z'
'-x, -y, -z'

loop_
_atom_site_type_symbol
_atom_site_label
_atom_site_fract_x
_atom_site_fract_y
_atom_site_fract_z
_atom_site_U_iso_or_equiv
_atom_site_adp_type
_atom_site_calc_flag
_atom_site_refinement_flags
_atom_site_occupancy
O O1 0.46438(13) 0.21858(11) 0.37756(7) 0.0375(3) Uani d . 1
O O2 0.28053(14) 0.17912(12) -0.17004(7) 0.0438(3) Uani d . 1
N N1 0.33532(14) 0.31106(11) 0.51763(7) 0.0244(2) Uani d . 1
N N2 0.28293(14) 0.57622(11) 0.41274(8) 0.0279(3) Uani d . 1
N N3 0.30886(13) 0.14773(11) -0.01436(7) 0.0258(2) Uani d . 1
N N4 0.19176(14) -0.14053(12) -0.01083(8) 0.0274(3) Uani d . 1
C C1 0.39293(17) 0.32233(14) 0.42044(9) 0.0267(3) Uani d . 1
C C2 0.36552(17) 0.46723(14) 0.37053(9) 0.0274(3) Uani d . 1
C C3 0.21391(16) 0.55680(13) 0.51001(9) 0.0237(3) Uani d . 1
C C4 0.11835(18) 0.67263(14) 0.55460(10) 0.0300(3) Uani d . 1
H H4 0.1021 0.7601 0.5186 0.036 Uiso calc R 1
C C5 0.04770(19) 0.66048(15) 0.65059(10) 0.0342(3) Uani d . 1
H H5 -0.0161 0.7388 0.6799 0.041 Uiso calc R 1
C C6 0.07254(19) 0.52952(16) 0.70377(10) 0.0344(3) Uani d . 1
H H6 0.0251 0.521 0.7692 0.041 Uiso calc R 1
C C7 0.16544(18) 0.41247(15) 0.66197(9) 0.0296(3) Uani d . 1
H H7 0.1795 0.3253 0.6987 0.036 Uiso calc R 1
C C8 0.23840(16) 0.42472(13) 0.56451(9) 0.0228(3) Uani d . 1
C C9 0.37008(19) 0.16990(14) 0.56915(10) 0.0311(3) Uani d . 1
H H9A 0.3822 0.1864 0.6337 0.037 Uiso calc R 1
H H9B 0.4852 0.1276 0.5373 0.037 Uiso calc R 1
C C10 0.2174(2) 0.06358(15) 0.57337(11) 0.0386(3) Uani d . 1
H H10A 0.1059 0.1005 0.6106 0.058 Uiso calc R 1
H H10B 0.2494 -0.0298 0.6025 0.058 Uiso calc R 1
H H10C 0.1995 0.0522 0.5097 0.058 Uiso calc R 1
C C11 0.4365(2) 0.48358(17) 0.26554(10) 0.0396(3) Uani d . 1
H H11A 0.3503 0.4428 0.2332 0.059 Uiso calc R 1
H H11B 0.5527 0.4326 0.251 0.059 Uiso calc R 1
H H11C 0.4525 0.5858 0.2446 0.059 Uiso calc R 1
C C12 0.26924(17) 0.09898(15) -0.09593(9) 0.0287(3) Uani d . 1
C C13 0.21489(17) -0.05575(15) -0.08903(9) 0.0279(3) Uani d . 1
C C14 0.22409(16) -0.08415(13) 0.07134(9) 0.0236(3) Uani d . 1
C C15 0.19919(18) -0.17617(15) 0.15556(9) 0.0306(3) Uani d . 1
H H15 0.157 -0.2709 0.1556 0.037 Uiso calc R 1
C C16 0.23571(19) -0.12955(17) 0.23841(10) 0.0361(3) Uani d . 1
H H16 0.2194 -0.1921 0.2942 0.043 Uiso calc R 1
C C17 0.29710(19) 0.01175(17) 0.23769(10) 0.0358(3) Uani d . 1
H H17 0.3223 0.044 0.2936 0.043 Uiso calc R 1
C C18 0.32169(17) 0.10564(15) 0.15571(10) 0.0308(3) Uani d . 1
H H18 0.3624 0.2006 0.1567 0.037 Uiso calc R 1
C C19 0.28562(16) 0.05865(13) 0.07122(8) 0.0232(3) Uani d . 1
C C20 0.37012(19) 0.29997(14) -0.01979(11) 0.0359(3) Uani d . 1
H H20A 0.432 0.3291 -0.0847 0.043 Uiso calc R 1
H H20B 0.4577 0.3061 0.022 0.043 Uiso calc R 1
C C21 0.2105(2) 0.40401(17) 0.00908(14) 0.0525(4) Uani d . 1
H H21A 0.1243 0.399 -0.0326 0.079 Uiso calc R 1
H H21B 0.2549 0.5024 0.0044 0.079 Uiso calc R 1
H H21C 0.1508 0.3768 0.0739 0.079 Uiso calc R 1
C C22 0.1875(2) -0.11426(18) -0.17904(10) 0.0399(4) Uani d . 1
H H22A 0.1497 -0.2146 -0.166 0.06 Uiso calc R 1
H H22B 0.3009 -0.109 -0.2251 0.06 Uiso calc R 1
H H22C 0.0943 -0.0569 -0.2042 0.06 Uiso calc R 1

loop_
_atom_site_aniso_label
_atom_site_aniso_U_11
_atom_site_aniso_U_22
_atom_site_aniso_U_33
_atom_site_aniso_U_12
_atom_site_aniso_U_13
_atom_site_aniso_U_23
O1 0.0409(6) 0.0364(5) 0.0342(5) 0.0068(4) -0.0026(4) -0.0111(4)
O2 0.0460(6) 0.0514(6) 0.0287(5) 0.0052(5) -0.0026(4) 0.0131(5)
N1 0.0263(5) 0.0214(5) 0.0260(6) 0.0021(4) -0.0066(4) -0.0019(4)
N2 0.0302(6) 0.0253(6) 0.0291(6) -0.0059(4) -0.0083(5) 0.0009(4)
N3 0.0222(5) 0.0247(5) 0.0273(6) 0.0021(4) 0.0011(4) 0.0009(4)
N4 0.0246(6) 0.0304(6) 0.0266(6) 0.0030(4) -0.0023(4) -0.0061(5)
C1 0.0221(6) 0.0302(7) 0.0285(7) -0.0015(5) -0.0051(5) -0.0058(5)
C2 0.0257(6) 0.0310(7) 0.0263(7) -0.0063(5) -0.0065(5) -0.0013(5)
C3 0.0219(6) 0.0229(6) 0.0283(6) -0.0039(5) -0.0086(5) -0.0024(5)
C4 0.0321(7) 0.0212(6) 0.0396(8) -0.0005(5) -0.0136(6) -0.0036(5)
C5 0.0326(7) 0.0302(7) 0.0419(8) 0.0034(6) -0.0077(6) -0.0154(6)
C6 0.0359(8) 0.0396(8) 0.0277(7) -0.0012(6) -0.0033(6) -0.0094(6)
C7 0.0331(7) 0.0295(7) 0.0265(7) 0.0001(6) -0.0071(5) -0.0006(5)
C8 0.0212(6) 0.0223(6) 0.0268(6) -0.0013(5) -0.0075(5) -0.0046(5)
C9 0.0369(8) 0.0251(7) 0.0312(7) 0.0088(6) -0.0081(6) -0.0015(5)
C10 0.0475(9) 0.0257(7) 0.0394(8) 0.0006(6) -0.0026(7) 0.0013(6)
C11 0.0436(8) 0.0447(8) 0.0284(7) -0.0039(7) -0.0023(6) 0.0003(6)
C12 0.0216(6) 0.0377(7) 0.0234(7) 0.0069(5) 0.0010(5) 0.0014(6)
C13 0.0202(6) 0.0381(7) 0.0242(7) 0.0066(5) -0.0014(5) -0.0060(5)
C14 0.0193(6) 0.0268(6) 0.0235(6) 0.0041(5) -0.0010(5) -0.0041(5)
C15 0.0295(7) 0.0287(7) 0.0301(7) 0.0041(5) -0.0002(5) 0.0028(5)
C16 0.0351(8) 0.0462(9) 0.0235(7) 0.0105(6) -0.0019(6) 0.0039(6)
C17 0.0319(7) 0.0518(9) 0.0251(7) 0.0110(6) -0.0078(5) -0.0102(6)
C18 0.0263(7) 0.0332(7) 0.0341(7) 0.0034(5) -0.0058(5) -0.0117(6)
C19 0.0171(6) 0.0265(6) 0.0238(6) 0.0054(5) 0.0001(5) -0.0017(5)
C20 0.0325(7) 0.0263(7) 0.0445(8) -0.0010(6) 0.0015(6) 0.0022(6)
C21 0.0460(9) 0.0285(8) 0.0800(13) 0.0068(7) -0.0047(8) -0.0070(8)
C22 0.0340(8) 0.0588(10) 0.0284(7) 0.0060(7) -0.0064(6) -0.0136(7)

loop_
_atom_type_symbol
_atom_type_description
_atom_type_scat_dispersion_real
_atom_type_scat_dispersion_imag
_atom_type_scat_source
C C 0.0033 0.0016 'International Tables Vol C Tables 4.2.6.8 and 6.1.1.4'
H H 0 0 'International Tables Vol C Tables 4.2.6.8 and 6.1.1.4'
N N 0.0061 0.0033 'International Tables Vol C Tables 4.2.6.8 and 6.1.1.4'
O O 0.0106 0.006 'International Tables Vol C Tables 4.2.6.8 and 6.1.1.4'

loop_
_geom_angle_atom_site_label_1
_geom_angle_atom_site_label_2
_geom_angle_atom_site_label_3
_geom_angle
O1 C1 N1 121.88(12)
O1 C1 C2 122.05(12)
N1 C1 C2 116.07(11)
N2 C2 C1 123.59(11)
N2 C2 C11 119.68(12)
C1 C2 C11 116.73(12)
N2 C3 C4 118.34(11)
N2 C3 C8 122.24(11)
C4 C3 C8 119.42(12)
C5 C4 C3 121.10(12)
C5 C4 H4 119.5
C3 C4 H4 119.5
C4 C5 C6 119.04(12)
C4 C5 H5 120.5
C6 C5 H5 120.5
C7 C6 C5 121.44(13)
C7 C6 H6 119.3
C5 C6 H6 119.3
C6 C7 C8 119.68(12)
C6 C7 H7 120.2
C8 C7 H7 120.2
C7 C8 N1 122.76(11)
C7 C8 C3 119.32(11)
N1 C8 C3 117.92(11)
N1 C9 C10 111.68(11)
N1 C9 H9A 109.3
C10 C9 H9A 109.3
N1 C9 H9B 109.3
C10 C9 H9B 109.3
H9A C9 H9B 107.9
C9 C10 H10A 109.5
C9 C10 H10B 109.5
H10A C10 H10B 109.5
C9 C10 H10C 109.5
H10A C10 H10C 109.5
H10B C10 H10C 109.5
C2 C11 H11A 109.5
C2 C11 H11B 109.5
H11A C11 H11B 109.5
C2 C11 H11C 109.5
H11A C11 H11C 109.5
H11B C11 H11C 109.5
O2 C12 N3 121.81(13)
O2 C12 C13 122.35(13)
N3 C12 C13 115.83(11)
N4 C13 C12 123.82(12)
N4 C13 C22 119.61(13)
C12 C13 C22 116.56(12)
N4 C14 C15 118.06(12)
N4 C14 C19 122.33(11)
C15 C14 C19 119.57(12)
C16 C15 C14 121.14(13)
C16 C15 H15 119.4
C14 C15 H15 119.4
C15 C16 C17 118.97(13)
C15 C16 H16 120.5
C17 C16 H16 120.5
C18 C17 C16 121.23(13)
C18 C17 H17 119.4
C16 C17 H17 119.4
C17 C18 C19 120.05(13)
C17 C18 H18 120
C19 C18 H18 120
C18 C19 N3 122.96(12)
C18 C19 C14 119.04(12)
N3 C19 C14 118.00(11)
N3 C20 C21 111.52(11)
N3 C20 H20A 109.3
C21 C20 H20A 109.3
N3 C20 H20B 109.3
C21 C20 H20B 109.3
H20A C20 H20B 108
C20 C21 H21A 109.5
C20 C21 H21B 109.5
H21A C21 H21B 109.5
C20 C21 H21C 109.5
H21A C21 H21C 109.5
H21B C21 H21C 109.5
C13 C22 H22A 109.5
C13 C22 H22B 109.5
H22A C22 H22B 109.5
C13 C22 H22C 109.5
H22A C22 H22C 109.5
H22B C22 H22C 109.5
C1 N1 C8 121.35(10)
C1 N1 C9 116.87(10)
C8 N1 C9 121.66(10)
C2 N2 C3 118.47(11)
C12 N3 C19 121.53(11)
C12 N3 C20 117.23(11)
C19 N3 C20 121.20(11)
C13 N4 C14 118.27(11)

loop_
_geom_bond_atom_site_label_1
_geom_bond_atom_site_label_2
_geom_bond_distance
C1 O1 1.2238(15)
C1 N1 1.3671(16)
C1 C2 1.4759(18)
C2 N2 1.2854(16)
C2 C11 1.4862(18)
C3 N2 1.3825(17)
C3 C4 1.3862(17)
C3 C8 1.4049(17)
C4 C5 1.366(2)
C4 H4 0.93
C5 C6 1.388(2)
C5 H5 0.93
C6 C7 1.3707(19)
C6 H6 0.93
C7 C8 1.3885(18)
C7 H7 0.93
C8 N1 1.3891(15)
C9 N1 1.4696(15)
C9 H9A 0.97
C9 H9B 0.97
C10 C9 1.5041(19)
C10 H10A 0.96
C10 H10B 0.96
C10 H10C 0.96
C11 H11A 0.96
C11 H11B 0.96
C11 H11C 0.96
C12 O2 1.2245(15)
C12 N3 1.3705(17)
C12 C13 1.473(2)
C13 N4 1.2891(17)
C13 C22 1.4876(19)
C14 N4 1.3882(16)
C14 C15 1.3918(18)
C14 C19 1.3963(18)
C15 C16 1.371(2)
C15 H15 0.93
C16 C17 1.382(2)
C16 H16 0.93
C17 C18 1.3761(19)
C17 H17 0.93
C18 C19 1.3926(18)
C18 H18 0.93
C19 N3 1.3934(16)
C20 N3 1.4687(17)
C20 H20A 0.97
C20 H20B 0.97
C21 C20 1.509(2)
C21 H21A 0.96
C21 H21B 0.96
C21 H21C 0.96
C22 H22A 0.96
C22 H22B 0.96
C22 H22C 0.96

loop_
_geom_hbond_atom_site_label_D
_geom_hbond_atom_site_label_H
_geom_hbond_atom_site_label_A
_geom_hbond_site_symmetry_A
_geom_hbond_distance_DH
_geom_hbond_distance_HA
_geom_hbond_distance_DA
_geom_hbond_angle_DHA
_geom_hbond_publ_flag
C7 H7 O2 1_556 0.93 2.43 3.291(3) 154.00 yes
C17 H17 O1 . 0.93 2.46 3.301(3) 151.00 yes
C11 H11B Cg3 2_666 0.96 3.34 3.893(3) 119 no
C22 H22C Cg4 2_555 0.96 2.71 3.516(3) 142 yes

loop_
_cod_related_entry_id
_cod_related_entry_database
_cod_related_entry_code
1 ChemSpider 16004030
